data_7056327
loop_
_publ_author_name
'Rabelo, Renato'
'Valdo, Ana Karoline Silva Medanha'
'Robertson, Craig C.'
'Thomas, Jim'
'Stumpf, Humberto Os\'orio'
'Martins, Felipe Terra'
'Pedroso, Emerson F.'
'Julve, Miguel'
'Lloret, Francesc'
'Cangussu, Danielle'

_publ_section_title
;
 Metal(II)-assisted hydrolysis of 2,4,6-tris(2-pyrimidyl)-1,3,5-triazine
 (tpymt): synthesis, crystal structure and magnetic properties of
 [Co(bpcam)2]ClO4 . dmso . H2O, [Co(bpcam)2]2[Co(NCS)4] . dmso . H2O and
 [Ni(bpcam)2] . H2O [Hbpcam = bis(2-pyrimidylcarbonyl)amide]
;
_journal_name_full 'New J. Chem.'
_journal_paper_doi 10.1039/C7NJ00526A
_journal_year 2017
_chemical_formula_sum 'C92 H61 Co6 N48 O20 S10'
_chemical_formula_weight 2833.07
_space_group_crystal_system monoclinic
_space_group_IT_number 9
_space_group_name_Hall 'C -2yc'
_space_group_name_H-M_alt 'C 1 c 1'
_symmetry_space_group_name_Hall 'C -2yc'
_symmetry_space_group_name_H-M 'C 1 c 1'
_atom_sites_solution_hydrogens mixed
_audit_creation_method SHELXL-2014/7
_audit_update_record
;
2017-06-07 deposited with the CCDC.
2017-06-13 downloaded from the CCDC.
;
_cell_angle_alpha 90
_cell_angle_beta 117.8860(10)
_cell_angle_gamma 90
_cell_formula_units_Z 2
_cell_length_a 19.5807(5)
_cell_length_b 24.4918(6)
_cell_length_c 14.4619(4)
_cell_measurement_reflns_used 8826
_cell_measurement_temperature 293(2)
_cell_measurement_theta_max 26.41
_cell_measurement_theta_min 2.90
_cell_volume 6130.1(3)
_computing_cell_refinement 'SAINT (Bruker, 2002)'
_computing_data_collection 'Collect (Bruker AXS BV, 1997-2004)'
_computing_molecular_graphics 'Mercury (Macrae at al., 2008)'
_computing_publication_material 'SHELXL-2014/7 (Sheldrick, 2015), WinGX (Farrugia, 2012)'
_computing_structure_refinement 'SHELXL-2014/7 (Sheldrick, 2014)'
_computing_structure_solution 'SIR 2004 (Burla, 2005)'
_diffrn_ambient_temperature 293(2)
_diffrn_measured_fraction_theta_full 0.994
_diffrn_measured_fraction_theta_max 0.983
_diffrn_measurement_device_type 'Bruker APEX-II CCD'
_diffrn_measurement_method '\f and \w scans'
_diffrn_radiation_monochromator graphite
_diffrn_radiation_source 'sealed tube'
_diffrn_radiation_type MoK\a
_diffrn_radiation_wavelength 0.71073
_diffrn_reflns_av_R_equivalents 0.0231
_diffrn_reflns_av_unetI/netI 0.0341
_diffrn_reflns_Laue_measured_fraction_full 0.994
_diffrn_reflns_Laue_measured_fraction_max 0.983
_diffrn_reflns_limit_h_max 23
_diffrn_reflns_limit_h_min -24
_diffrn_reflns_limit_k_max 30
_diffrn_reflns_limit_k_min -30
_diffrn_reflns_limit_l_max 16
_diffrn_reflns_limit_l_min -18
_diffrn_reflns_number 22885
_diffrn_reflns_point_group_measured_fraction_full 0.994
_diffrn_reflns_point_group_measured_fraction_max 0.983
_diffrn_reflns_theta_full 25.242
_diffrn_reflns_theta_max 26.443
_diffrn_reflns_theta_min 1.663
_exptl_absorpt_coefficient_mu 1.046
_exptl_crystal_colour green
_exptl_crystal_density_diffrn 1.535
_exptl_crystal_description plate
_exptl_crystal_F_000 2862
_exptl_crystal_size_max 0.20
_exptl_crystal_size_mid 0.10
_exptl_crystal_size_min 0.10
_refine_diff_density_max 0.562
_refine_diff_density_min -0.749
_refine_diff_density_rms 0.060
_refine_ls_abs_structure_details
;
 Refined as an inversion twin.
;
_refine_ls_abs_structure_Flack 0.46(2)
_refine_ls_extinction_method none
_refine_ls_goodness_of_fit_ref 0.677
_refine_ls_hydrogen_treatment constr
_refine_ls_matrix_type full
_refine_ls_number_parameters 794
_refine_ls_number_reflns 10478
_refine_ls_number_restraints 2
_refine_ls_restrained_S_all 0.677
_refine_ls_R_factor_all 0.0512
_refine_ls_R_factor_gt 0.0422
_refine_ls_shift/su_max 0.009
_refine_ls_shift/su_mean 0.000
_refine_ls_structure_factor_coef Fsqd
_refine_ls_weighting_details 'w=1/[\s^2^(Fo^2^)+(0.1568P)^2^+13.0950P] where P=(Fo^2^+2Fc^2^)/3'
_refine_ls_weighting_scheme calc
_refine_ls_wR_factor_gt 0.1287
_refine_ls_wR_factor_ref 0.1440
_reflns_Friedel_coverage 0.998
_reflns_Friedel_fraction_full 0.994
_reflns_Friedel_fraction_max 0.983
_reflns_number_gt 8975
_reflns_number_total 10478
_reflns_threshold_expression 'I > 2\s(I)'
_cod_data_source_file c7nj00526a2.cif
_cod_data_source_block shelx
_cod_database_code 7056327
_shelx_shelxl_version_number 2014/7
_shelx_space_group_comment
;
The symmetry employed for this shelxl refinement is uniquely defined
by the following loop, which should always be used as a source of
symmetry information in preference to the above space-group names.
They are only intended as comments.
;

loop_
_space_group_symop_operation_xyz
'x, y, z'
'x, -y, z+1/2'
'x+1/2, y+1/2, z'
'x+1/2, -y+1/2, z+1/2'

loop_
_atom_site_label
_atom_site_type_symbol
_atom_site_fract_x
_atom_site_fract_y
_atom_site_fract_z
_atom_site_U_iso_or_equiv
_atom_site_adp_type
_atom_site_occupancy
_atom_site_site_symmetry_order
_atom_site_calc_flag
_atom_site_refinement_flags_posn
_atom_site_refinement_flags_adp
_atom_site_refinement_flags_occupancy
Co2 Co 0.76867(4) 0.38979(3) 0.95320(5) 0.0278(2) Uani 1 1 d . . .
Co1 Co 0.92472(4) 0.11048(3) 0.87570(5) 0.0285(2) Uani 1 1 d . . .
N11 N 0.7510(3) 0.3932(2) 1.0730(5) 0.0321(14) Uani 1 1 d . . .
N16 N 0.6809(3) 0.3423(2) 0.8793(5) 0.0319(12) Uani 1 1 d . . .
N12 N 0.8414(3) 0.3350(2) 1.0330(5) 0.0342(13) Uani 1 1 d . . .
N17 N 0.6957(3) 0.4450(2) 0.8779(5) 0.0333(13) Uani 1 1 d . . .
N18 N 0.8392(3) 0.4505(2) 1.0060(5) 0.0327(13) Uani 1 1 d . . .
N6 N 0.8552(3) 0.0482(2) 0.8229(5) 0.0357(13) Uani 1 1 d . . .
N8 N 1.0124(3) 0.1586(2) 0.9507(4) 0.0318(12) Uani 1 1 d . . .
O1 O 0.7650(3) 0.2270(2) 0.8031(4) 0.0496(13) Uani 1 1 d . . .
N2 N 0.8523(3) 0.1646(2) 0.7963(5) 0.0339(13) Uani 1 1 d . . .
N7 N 0.9977(3) 0.0550(2) 0.9527(4) 0.0337(13) Uani 1 1 d . . .
N1 N 0.8883(3) 0.1266(2) 0.9757(4) 0.0307(12) Uani 1 1 d . . .
N3 N 0.9437(3) 0.1088(2) 0.7553(5) 0.0333(14) Uani 1 1 d . . .
N4 N 0.8012(4) 0.1849(3) 1.0004(6) 0.0446(15) Uani 1 1 d . . .
O3 O 1.0159(3) -0.03820(19) 0.9532(5) 0.0482(13) Uani 1 1 d . . .
N13 N 0.8051(3) 0.3728(2) 0.8515(4) 0.0323(12) Uani 1 1 d . . .
O8 O 0.6780(3) 0.53928(19) 0.8793(5) 0.0472(13) Uani 1 1 d . . .
C36 C 0.7182(4) 0.4977(3) 0.9059(6) 0.0362(16) Uani 1 1 d . . .
O6 O 0.9260(3) 0.2717(2) 1.0245(5) 0.0507(14) Uani 1 1 d . . .
O4 O 1.1247(3) 0.0431(2) 1.0806(5) 0.0555(15) Uani 1 1 d . . .
C27 C 0.8594(4) 0.3340(3) 0.8839(5) 0.0355(15) Uani 1 1 d . . .
O2 O 0.7974(4) 0.2079(3) 0.6351(5) 0.0627(17) Uani 1 1 d . . .
C26 C 0.8816(4) 0.3094(3) 0.9904(6) 0.0365(15) Uani 1 1 d . . .
C17 C 1.0755(4) 0.1330(3) 1.0222(6) 0.0381(16) Uani 1 1 d . . .
C37 C 0.8049(4) 0.5005(3) 0.9772(6) 0.0349(15) Uani 1 1 d . . .
N20 N 0.8395(4) 0.5481(3) 1.0039(5) 0.0483(16) Uani 1 1 d . . .
N9 N 0.8557(4) -0.0476(2) 0.8214(5) 0.0442(15) Uani 1 1 d . . .
O7 O 0.5680(3) 0.4586(2) 0.7536(5) 0.0527(14) Uani 1 1 d . . .
N5 N 0.8964(4) 0.1463(3) 0.5863(5) 0.0460(15) Uani 1 1 d . . .
C14 C 0.8911(4) 0.0000(3) 0.8515(6) 0.0368(15) Uani 1 1 d . . .
C40 C 0.9160(4) 0.4518(3) 1.0618(6) 0.0441(17) Uani 1 1 d . . .
H40 H 0.9428 0.4190 1.0826 0.053 Uiso 1 1 calc R U .
C6 C 0.8420(4) 0.1767(3) 0.6974(6) 0.0380(16) Uani 1 1 d . . .
C8 C 0.9466(6) 0.1137(4) 0.5723(8) 0.060(3) Uani 1 1 d . . .
H8 H 0.9465 0.1147 0.5080 0.072 Uiso 1 1 calc R U .
C30 C 0.7796(4) 0.3938(3) 0.7552(6) 0.0362(16) Uani 1 1 d . . .
H30 H 0.7402 0.4196 0.7303 0.043 Uiso 1 1 calc R U .
C35 C 0.6214(4) 0.4303(3) 0.8078(5) 0.0354(15) Uani 1 1 d . . .
C4 C 0.8340(4) 0.1669(2) 0.9469(6) 0.0346(15) Uani 1 1 d . . .
C15 C 0.9762(4) 0.0018(3) 0.9253(5) 0.0357(15) Uani 1 1 d . . .
N14 N 0.7990(4) 0.3579(3) 1.2459(5) 0.0483(16) Uani 1 1 d . . .
C34 C 0.6161(4) 0.3682(3) 0.8084(6) 0.0382(15) Uani 1 1 d . . .
C25 C 0.8515(5) 0.3247(3) 1.1322(6) 0.0447(18) Uani 1 1 d . . .
O5 O 0.8948(4) 0.2933(3) 1.1946(5) 0.069(2) Uani 1 1 d . . .
C16 C 1.0705(4) 0.0716(3) 1.0236(6) 0.0397(16) Uani 1 1 d . . .
C11 C 0.7780(4) 0.0499(3) 0.7584(7) 0.0455(18) Uani 1 1 d . . .
H11 H 0.7526 0.0831 0.7347 0.055 Uiso 1 1 calc R U .
C5 C 0.8125(4) 0.1905(3) 0.8401(6) 0.0343(15) Uani 1 1 d . . .
C10 C 0.9947(4) 0.0775(3) 0.7424(6) 0.0384(16) Uani 1 1 d . . .
H10 H 1.0281 0.0548 0.7961 0.046 Uiso 1 1 calc R U .
C1 C 0.9097(4) 0.1045(3) 1.0705(6) 0.0399(17) Uani 1 1 d . . .
H1 H 0.9450 0.0759 1.0936 0.048 Uiso 1 1 calc R U .
C20 C 1.0149(4) 0.2128(3) 0.9429(6) 0.0398(16) Uani 1 1 d . . .
H20 H 0.9723 0.2313 0.8925 0.048 Uiso 1 1 calc R U .
C28 C 0.8679(5) 0.3374(3) 0.7342(7) 0.0497(19) Uani 1 1 d . . .
H28 H 0.8902 0.3253 0.6935 0.060 Uiso 1 1 calc R U .
N19 N 0.5517(4) 0.3447(3) 0.7433(6) 0.0540(18) Uani 1 1 d . . .
N10 N 1.1405(4) 0.1569(3) 1.0886(6) 0.0559(18) Uani 1 1 d . . .
C24 C 0.7980(4) 0.3609(3) 1.1529(5) 0.0351(15) Uani 1 1 d . . .
C31 C 0.6769(4) 0.2879(3) 0.8851(6) 0.0402(16) Uani 1 1 d . . .
H31 H 0.7188 0.2684 0.9345 0.048 Uiso 1 1 calc R U .
C7 C 0.8981(4) 0.1419(3) 0.6758(6) 0.0370(16) Uani 1 1 d . . .
C29 C 0.8121(5) 0.3771(3) 0.6934(6) 0.0455(18) Uani 1 1 d . . .
H29 H 0.7970 0.3920 0.6275 0.055 Uiso 1 1 calc R U .
C21 C 0.7009(4) 0.4246(3) 1.0894(6) 0.0395(16) Uani 1 1 d . . .
H21 H 0.6668 0.4474 1.0364 0.047 Uiso 1 1 calc R U .
C9 C 0.9975(5) 0.0793(4) 0.6473(7) 0.051(2) Uani 1 1 d . . .
H9 H 1.0322 0.0581 0.6358 0.062 Uiso 1 1 calc R U .
C23 C 0.7512(5) 0.3893(3) 1.2609(7) 0.047(2) Uani 1 1 d . . .
H23 H 0.7515 0.3889 1.3254 0.056 Uiso 1 1 calc R U .
C3 C 0.8235(5) 0.1637(3) 1.0964(7) 0.051(2) Uani 1 1 d . . .
H3 H 0.8011 0.1758 1.1369 0.061 Uiso 1 1 calc R U .
C18 C 1.1430(5) 0.2119(3) 1.0852(8) 0.059(2) Uani 1 1 d . . .
H18 H 1.1867 0.2302 1.1338 0.071 Uiso 1 1 calc R U .
N15 N 0.8921(4) 0.3152(3) 0.8285(6) 0.0465(15) Uani 1 1 d . . .
C19 C 1.0811(5) 0.2420(3) 1.0096(7) 0.052(2) Uani 1 1 d . . .
H19 H 1.0839 0.2796 1.0043 0.063 Uiso 1 1 calc R U .
C12 C 0.7374(5) 0.0006(4) 0.7286(7) 0.057(2) Uani 1 1 d . . .
H12 H 0.6840 -0.0001 0.6878 0.068 Uiso 1 1 calc R U .
C32 C 0.6104(4) 0.2611(3) 0.8177(7) 0.0474(18) Uani 1 1 d . . .
H32 H 0.6082 0.2232 0.8182 0.057 Uiso 1 1 calc R U .
C33 C 0.5494(5) 0.2898(3) 0.7516(7) 0.055(2) Uani 1 1 d . . .
H33 H 0.5035 0.2715 0.7098 0.066 Uiso 1 1 calc R U .
C22 C 0.7003(5) 0.4232(3) 1.1827(6) 0.0449(17) Uani 1 1 d . . .
H22 H 0.6658 0.4448 1.1939 0.054 Uiso 1 1 calc R U .
C13 C 0.7795(5) -0.0466(3) 0.7619(7) 0.053(2) Uani 1 1 d . . .
H13 H 0.7533 -0.0798 0.7418 0.063 Uiso 1 1 calc R U .
C38 C 0.9168(5) 0.5463(3) 1.0609(8) 0.061(2) Uani 1 1 d . . .
H38 H 0.9443 0.5789 1.0816 0.073 Uiso 1 1 calc R U .
C39 C 0.9560(4) 0.4985(4) 1.0890(7) 0.054(2) Uani 1 1 d . . .
H39 H 1.0097 0.4982 1.1264 0.065 Uiso 1 1 calc R U .
Co3 Co 0.60823(8) 0.10295(5) 0.92866(14) 0.0760(4) Uani 1 1 d . . .
S1T S 0.81917(18) -0.01592(12) 1.0408(2) 0.0779(7) Uani 1 1 d . . .
S4T S 0.38070(15) 0.00256(11) 0.7871(2) 0.0739(7) Uani 1 1 d . . .
S3T S 0.6627(4) 0.2656(2) 1.1208(5) 0.188(3) Uani 1 1 d . . .
C4T C 0.4580(5) 0.0396(3) 0.8492(7) 0.0566(18) Uani 1 1 d . . .
N1T N 0.6976(5) 0.0552(3) 0.9955(7) 0.078(2) Uani 1 1 d . . .
N3T N 0.6246(5) 0.1697(4) 1.0090(8) 0.085(2) Uani 1 1 d . . .
C1T C 0.7486(5) 0.0254(4) 1.0129(7) 0.0624(19) Uani 1 1 d . . .
N4T N 0.5105(5) 0.0649(4) 0.8920(8) 0.088(3) Uani 1 1 d . . .
C3T C 0.6408(7) 0.2092(5) 1.0580(10) 0.092(3) Uani 1 1 d . . .
C2 C 0.8798(5) 0.1238(3) 1.1339(7) 0.0431(18) Uani 1 1 d . . .
H2 H 0.8974 0.1100 1.2012 0.052 Uiso 1 1 calc R U .
S1S S 0.4045(6) 0.8034(4) 0.4799(6) 0.222(4) Uani 1 1 d . . .
C1S C 0.4515(12) 0.8006(11) 0.5974(14) 0.177(9) Uani 1 1 d . . .
H1S1 H 0.5022 0.8151 0.6182 0.266 Uiso 0.5 1 calc R U P
H1S2 H 0.4266 0.8217 0.6290 0.266 Uiso 0.5 1 calc R U P
H1S3 H 0.4557 0.7633 0.6198 0.266 Uiso 0.5 1 calc R U P
O1S O 0.409(2) 0.7414(12) 0.406(2) 0.332(17) Uani 1 1 d . . .
C2S C 0.3165(15) 0.7778(15) 0.4457(18) 0.32(3) Uani 1 1 d . . .
H2S3 H 0.2858 0.7793 0.3710 0.480 Uiso 1 1 calc R U .
H2S2 H 0.3212 0.7406 0.4687 0.480 Uiso 1 1 calc R U .
H2S1 H 0.2920 0.7990 0.4778 0.480 Uiso 1 1 calc R U .
O1W O 0.5324(13) 0.7267(7) 0.7438(12) 0.224(9) Uani 1 1 d . . .
H1WA H 0.5834 0.7268 0.7424 0.336 Uiso 1 1 d R U .
H1WB H 0.5305 0.6899 0.7796 0.336 Uiso 1 1 d R U .
S2T S 0.5936(2) 0.11464(13) 0.5969(3) 0.0931(11) Uani 1 1 d . . .
C2T C 0.5991(6) 0.1170(4) 0.7123(14) 0.077(3) Uani 1 1 d . . .
N2T N 0.6031(7) 0.1192(4) 0.7951(11) 0.092(3) Uani 1 1 d . . .

loop_
_atom_site_aniso_label
_atom_site_aniso_U_11
_atom_site_aniso_U_22
_atom_site_aniso_U_33
_atom_site_aniso_U_23
_atom_site_aniso_U_13
_atom_site_aniso_U_12
Co2 0.0260(4) 0.0273(4) 0.0264(5) 0.0023(3) 0.0092(3) 0.0044(3)
Co1 0.0264(4) 0.0267(4) 0.0284(5) 0.0017(3) 0.0095(4) 0.0042(3)
N11 0.033(3) 0.025(3) 0.036(4) 0.000(2) 0.014(3) 0.000(2)
N16 0.032(3) 0.029(3) 0.033(3) -0.002(2) 0.013(3) 0.002(2)
N12 0.034(3) 0.038(3) 0.031(3) 0.006(2) 0.015(3) 0.009(2)
N17 0.036(3) 0.026(3) 0.035(3) 0.004(2) 0.014(3) 0.000(2)
N18 0.032(3) 0.033(3) 0.033(3) 0.001(2) 0.015(3) 0.002(2)
N6 0.035(3) 0.035(3) 0.032(3) -0.005(2) 0.012(3) 0.000(2)
N8 0.031(3) 0.033(3) 0.030(3) 0.002(2) 0.013(3) 0.004(2)
O1 0.050(3) 0.052(3) 0.050(3) 0.012(2) 0.026(3) 0.026(2)
N2 0.034(3) 0.034(3) 0.032(3) 0.006(2) 0.013(3) 0.010(2)
N7 0.030(3) 0.035(3) 0.028(3) 0.003(2) 0.006(2) 0.009(2)
N1 0.027(3) 0.028(3) 0.031(3) 0.005(2) 0.009(2) 0.000(2)
N3 0.029(3) 0.041(3) 0.030(4) -0.007(2) 0.013(3) 0.000(2)
N4 0.042(3) 0.053(4) 0.045(4) 0.001(3) 0.026(3) 0.005(3)
O3 0.052(3) 0.031(3) 0.062(4) 0.007(2) 0.027(3) 0.008(2)
N13 0.032(3) 0.030(3) 0.034(3) -0.003(2) 0.014(3) 0.001(2)
O8 0.044(3) 0.034(3) 0.059(4) 0.011(2) 0.021(3) 0.011(2)
C36 0.044(4) 0.030(4) 0.043(4) 0.011(3) 0.026(3) 0.006(3)
O6 0.056(3) 0.048(3) 0.051(4) 0.016(3) 0.027(3) 0.026(3)
O4 0.037(3) 0.047(3) 0.054(4) 0.008(3) -0.002(3) 0.009(2)
C27 0.035(3) 0.040(4) 0.030(4) -0.003(3) 0.014(3) 0.003(3)
O2 0.077(4) 0.064(4) 0.044(3) 0.019(3) 0.026(3) 0.041(3)
C26 0.035(3) 0.036(4) 0.038(4) 0.001(3) 0.017(3) 0.006(3)
C17 0.035(4) 0.031(4) 0.035(4) -0.005(3) 0.006(3) 0.002(3)
C37 0.036(3) 0.035(4) 0.032(4) 0.003(3) 0.014(3) 0.001(3)
N20 0.053(4) 0.038(3) 0.044(4) -0.002(3) 0.014(3) -0.008(3)
N9 0.055(4) 0.035(3) 0.055(4) -0.008(3) 0.036(4) -0.009(3)
O7 0.037(3) 0.043(3) 0.057(4) 0.005(3) 0.004(3) 0.010(2)
N5 0.058(4) 0.044(3) 0.041(4) 0.005(3) 0.027(3) 0.008(3)
C14 0.047(4) 0.028(3) 0.042(4) -0.005(3) 0.026(3) -0.006(3)
C40 0.035(4) 0.052(4) 0.035(4) 0.000(3) 0.007(3) -0.004(3)
C6 0.034(3) 0.043(4) 0.034(4) 0.002(3) 0.013(3) 0.008(3)
C8 0.066(6) 0.071(6) 0.047(6) 0.004(4) 0.030(5) 0.003(4)
C30 0.036(4) 0.039(4) 0.028(4) 0.007(3) 0.009(3) 0.002(3)
C35 0.032(3) 0.038(4) 0.030(4) 0.009(3) 0.009(3) 0.004(3)
C4 0.035(3) 0.025(3) 0.043(4) 0.000(3) 0.018(3) 0.000(3)
C15 0.041(4) 0.038(4) 0.025(3) 0.003(3) 0.014(3) 0.005(3)
N14 0.065(4) 0.049(4) 0.035(4) 0.007(3) 0.027(3) 0.008(3)
C34 0.030(3) 0.042(4) 0.038(4) 0.000(3) 0.013(3) -0.001(3)
C25 0.056(5) 0.048(4) 0.035(4) 0.014(3) 0.025(4) 0.016(4)
O5 0.085(4) 0.082(4) 0.051(4) 0.040(3) 0.042(4) 0.053(4)
C16 0.034(3) 0.037(4) 0.037(4) -0.003(3) 0.008(3) 0.008(3)
C11 0.034(4) 0.045(4) 0.057(5) 0.001(3) 0.020(4) 0.000(3)
C5 0.031(3) 0.032(3) 0.037(4) 0.004(3) 0.013(3) 0.006(3)
C10 0.038(4) 0.040(4) 0.036(4) 0.002(3) 0.017(3) 0.009(3)
C1 0.032(3) 0.043(4) 0.039(5) 0.002(3) 0.012(3) -0.005(3)
C20 0.041(4) 0.039(4) 0.044(4) -0.001(3) 0.023(4) 0.006(3)
C28 0.063(5) 0.059(5) 0.043(5) -0.003(4) 0.038(4) 0.001(4)
N19 0.033(3) 0.045(4) 0.059(5) -0.001(3) 0.000(3) -0.002(3)
N10 0.038(3) 0.056(4) 0.055(5) -0.004(3) 0.007(3) -0.002(3)
C24 0.039(3) 0.034(3) 0.031(4) -0.002(3) 0.015(3) 0.004(3)
C31 0.046(4) 0.024(3) 0.049(5) 0.003(3) 0.020(4) 0.003(3)
C7 0.043(4) 0.034(3) 0.035(4) 0.009(3) 0.018(3) 0.007(3)
C29 0.060(5) 0.044(4) 0.032(4) -0.001(3) 0.020(4) -0.006(4)
C21 0.031(3) 0.043(4) 0.043(4) -0.001(3) 0.016(3) 0.000(3)
C9 0.043(4) 0.061(5) 0.060(6) 0.001(4) 0.033(4) 0.007(4)
C23 0.073(6) 0.043(4) 0.039(5) -0.003(3) 0.040(5) 0.003(3)
C3 0.054(5) 0.054(5) 0.053(5) 0.004(4) 0.032(4) 0.007(4)
C18 0.050(5) 0.048(5) 0.062(6) -0.008(4) 0.011(4) -0.013(4)
N15 0.056(4) 0.041(3) 0.048(4) 0.007(3) 0.029(3) 0.016(3)
C19 0.057(5) 0.035(4) 0.066(6) -0.003(4) 0.029(5) -0.007(3)
C12 0.047(4) 0.056(5) 0.054(5) -0.016(4) 0.012(4) -0.014(4)
C32 0.045(4) 0.043(4) 0.049(5) -0.012(3) 0.017(4) -0.010(3)
C33 0.044(4) 0.049(5) 0.059(5) -0.019(4) 0.012(4) -0.012(3)
C22 0.048(4) 0.052(4) 0.042(5) -0.009(3) 0.028(4) 0.003(3)
C13 0.055(5) 0.048(4) 0.059(5) -0.016(4) 0.029(4) -0.022(4)
C38 0.057(5) 0.044(4) 0.071(6) -0.016(4) 0.022(5) -0.021(4)
C39 0.031(3) 0.058(5) 0.068(6) -0.007(4) 0.017(4) -0.008(3)
Co3 0.0517(6) 0.0510(6) 0.1011(11) -0.0009(6) 0.0155(6) -0.0062(5)
S1T 0.0867(17) 0.0750(15) 0.0778(17) 0.0160(13) 0.0433(15) 0.0264(13)
S4T 0.0712(15) 0.0740(15) 0.0811(17) -0.0195(12) 0.0395(14) -0.0297(12)
S3T 0.281(7) 0.180(5) 0.185(5) -0.124(4) 0.177(6) -0.157(5)
C4T 0.060(5) 0.054(4) 0.059(5) -0.001(3) 0.030(4) -0.002(4)
N1T 0.061(4) 0.060(4) 0.090(6) 0.007(4) 0.015(4) 0.005(4)
N3T 0.072(5) 0.085(6) 0.097(6) 0.006(5) 0.039(5) -0.016(4)
C1T 0.063(5) 0.062(5) 0.055(5) 0.008(4) 0.021(4) 0.005(4)
N4T 0.065(5) 0.080(6) 0.105(7) -0.002(5) 0.028(5) -0.025(4)
C3T 0.094(7) 0.109(9) 0.088(7) -0.023(6) 0.056(6) -0.045(7)
C2 0.042(4) 0.050(4) 0.040(5) 0.007(4) 0.022(4) -0.005(3)
S1S 0.220(8) 0.309(10) 0.133(5) -0.031(6) 0.078(6) -0.031(7)
C1S 0.132(15) 0.28(3) 0.096(12) -0.036(14) 0.030(12) 0.019(16)
O1S 0.50(5) 0.31(3) 0.25(3) 0.14(2) 0.24(3) 0.16(3)
C2S 0.18(2) 0.47(5) 0.17(2) 0.24(3) -0.031(16) -0.13(3)
O1W 0.33(2) 0.210(15) 0.155(13) -0.073(11) 0.129(15) -0.141(16)
S2T 0.082(2) 0.082(2) 0.110(3) 0.0279(17) 0.040(2) 0.0074(14)
C2T 0.043(5) 0.047(5) 0.136(11) 0.005(5) 0.037(7) -0.002(3)
N2T 0.097(7) 0.060(5) 0.108(8) -0.010(5) 0.039(7) -0.009(4)

loop_
_atom_type_symbol
_atom_type_description
_atom_type_scat_dispersion_real
_atom_type_scat_dispersion_imag
_atom_type_scat_source
C C 0.0033 0.0016 'International Tables Vol C Tables 4.2.6.8 and 6.1.1.4'
H H 0.0000 0.0000 'International Tables Vol C Tables 4.2.6.8 and 6.1.1.4'
N N 0.0061 0.0033 'International Tables Vol C Tables 4.2.6.8 and 6.1.1.4'
O O 0.0106 0.0060 'International Tables Vol C Tables 4.2.6.8 and 6.1.1.4'
Na Na 0.0362 0.0249 'International Tables Vol C Tables 4.2.6.8 and 6.1.1.4'
S S 0.1246 0.1234 'International Tables Vol C Tables 4.2.6.8 and 6.1.1.4'
Co Co 0.3494 0.9721 'International Tables Vol C Tables 4.2.6.8 and 6.1.1.4'
K K 0.2009 0.2494 'International Tables Vol C Tables 4.2.6.8 and 6.1.1.4'

loop_
_geom_angle_atom_site_label_1
_geom_angle_atom_site_label_2
_geom_angle_atom_site_label_3
_geom_angle
N11 Co2 N12 83.3(2)
N11 Co2 N17 94.7(2)
N12 Co2 N17 177.9(3)
N11 Co2 N18 90.5(2)
N12 Co2 N18 96.3(3)
N17 Co2 N18 83.4(2)
N11 Co2 N16 92.0(2)
N12 Co2 N16 97.5(2)
N17 Co2 N16 82.8(2)
N18 Co2 N16 166.2(2)
N11 Co2 N13 166.0(2)
N12 Co2 N13 82.7(2)
N17 Co2 N13 99.3(2)
N18 Co2 N13 90.9(2)
N16 Co2 N13 89.9(2)
N2 Co1 N7 178.5(3)
N2 Co1 N8 97.5(2)
N7 Co1 N8 83.2(2)
N2 Co1 N6 97.1(3)
N7 Co1 N6 82.3(2)
N8 Co1 N6 165.4(2)
N2 Co1 N1 82.9(2)
N7 Co1 N1 98.4(2)
N8 Co1 N1 89.8(2)
N6 Co1 N1 91.1(2)
N2 Co1 N3 82.8(2)
N7 Co1 N3 95.9(2)
N8 Co1 N3 91.4(2)
N6 Co1 N3 91.3(2)
N1 Co1 N3 165.7(2)
C21 N11 C24 116.5(7)
C21 N11 Co2 129.3(5)
C24 N11 Co2 114.1(5)
C31 N16 C34 116.8(6)
C31 N16 Co2 128.8(5)
C34 N16 Co2 114.3(4)
C26 N12 C25 123.7(6)
C26 N12 Co2 118.6(5)
C25 N12 Co2 117.7(5)
C35 N17 C36 123.5(6)
C35 N17 Co2 119.2(4)
C36 N17 Co2 116.8(5)
C40 N18 C37 114.7(6)
C40 N18 Co2 130.9(5)
C37 N18 Co2 114.3(4)
C14 N6 C11 119.8(6)
C14 N6 Co1 113.6(5)
C11 N6 Co1 126.5(5)
C20 N8 C17 118.2(6)
C20 N8 Co1 127.9(5)
C17 N8 Co1 113.8(5)
C5 N2 C6 122.8(6)
C5 N2 Co1 118.2(4)
C6 N2 Co1 119.1(4)
C15 N7 C16 124.7(6)
C15 N7 Co1 117.7(4)
C16 N7 Co1 117.2(5)
C1 N1 C4 115.3(6)
C1 N1 Co1 129.4(5)
C4 N1 Co1 115.3(5)
C7 N3 C10 117.7(6)
C7 N3 Co1 115.0(5)
C10 N3 Co1 127.2(5)
C4 N4 C3 118.2(7)
C27 N13 C30 119.0(6)
C27 N13 Co2 113.5(5)
C30 N13 Co2 127.4(5)
O8 C36 N17 128.2(7)
O8 C36 C37 121.4(6)
N17 C36 C37 110.4(6)
N15 C27 N13 124.6(7)
N15 C27 C26 119.1(6)
N13 C27 C26 116.3(6)
O6 C26 N12 129.0(7)
O6 C26 C27 122.1(6)
N12 C26 C27 108.9(5)
N10 C17 N8 125.6(7)
N10 C17 C16 118.6(6)
N8 C17 C16 115.8(6)
N20 C37 N18 126.4(6)
N20 C37 C36 120.0(6)
N18 C37 C36 113.6(6)
C37 N20 C38 115.5(7)
C13 N9 C14 117.1(7)
C7 N5 C8 115.0(7)
N9 C14 N6 123.9(7)
N9 C14 C15 119.8(6)
N6 C14 C15 116.3(6)
N18 C40 C39 122.6(8)
N18 C40 H40 118.7
C39 C40 H40 118.7
O2 C6 N2 128.3(7)
O2 C6 C7 123.1(7)
N2 C6 C7 108.6(6)
N5 C8 C9 123.8(9)
N5 C8 H8 118.1
C9 C8 H8 118.1
C29 C30 N13 119.9(7)
C29 C30 H30 120.1
N13 C30 H30 120.1
O7 C35 N17 129.1(6)
O7 C35 C34 122.9(6)
N17 C35 C34 108.0(5)
N4 C4 N1 126.8(7)
N4 C4 C5 120.1(6)
N1 C4 C5 113.1(6)
O3 C15 N7 128.2(7)
O3 C15 C14 123.1(6)
N7 C15 C14 108.7(6)
C23 N14 C24 117.4(7)
N19 C34 N16 125.8(7)
N19 C34 C35 118.8(6)
N16 C34 C35 115.4(6)
O5 C25 N12 128.0(7)
O5 C25 C24 123.1(7)
N12 C25 C24 108.9(6)
O4 C16 N7 127.5(7)
O4 C16 C17 122.8(6)
N7 C16 C17 109.7(5)
C12 C11 N6 118.3(7)
C12 C11 H11 120.8
N6 C11 H11 120.8
O1 C5 N2 128.3(6)
O1 C5 C4 121.3(6)
N2 C5 C4 110.4(5)
N3 C10 C9 119.5(7)
N3 C10 H10 120.2
C9 C10 H10 120.2
N1 C1 C2 120.9(7)
N1 C1 H1 119.6
C2 C1 H1 119.6
N8 C20 C19 120.6(7)
N8 C20 H20 119.7
C19 C20 H20 119.7
N15 C28 C29 124.0(7)
N15 C28 H28 118.0
C29 C28 H28 118.0
C34 N19 C33 115.9(7)
C17 N10 C18 117.1(7)
N14 C24 N11 125.2(6)
N14 C24 C25 118.9(6)
N11 C24 C25 115.8(6)
N16 C31 C32 119.6(7)
N16 C31 H31 120.2
C32 C31 H31 120.2
N5 C7 N3 127.2(7)
N5 C7 C6 118.4(6)
N3 C7 C6 114.4(6)
C30 C29 C28 116.5(7)
C30 C29 H29 121.7
C28 C29 H29 121.7
N11 C21 C22 120.3(7)
N11 C21 H21 119.9
C22 C21 H21 119.9
C10 C9 C8 116.7(8)
C10 C9 H9 121.7
C8 C9 H9 121.7
N14 C23 C22 121.1(7)
N14 C23 H23 119.4
C22 C23 H23 119.4
N4 C3 C2 119.5(7)
N4 C3 H3 120.3
C2 C3 H3 120.3
N10 C18 C19 121.2(7)
N10 C18 H18 119.4
C19 C18 H18 119.4
C27 N15 C28 115.9(6)
C20 C19 C18 117.1(7)
C20 C19 H19 121.5
C18 C19 H19 121.5
C11 C12 C13 117.4(8)
C11 C12 H12 121.3
C13 C12 H12 121.3
C33 C32 C31 119.5(7)
C33 C32 H32 120.2
C31 C32 H32 120.2
C32 C33 N19 122.2(7)
C32 C33 H33 118.9
N19 C33 H33 118.9
C23 C22 C21 119.5(7)
C23 C22 H22 120.3
C21 C22 H22 120.3
N9 C13 C12 123.4(7)
N9 C13 H13 118.3
C12 C13 H13 118.3
C39 C38 N20 122.0(7)
C39 C38 H38 119.0
N20 C38 H38 119.0
C38 C39 C40 118.7(7)
C38 C39 H39 120.7
C40 C39 H39 120.7
N2T Co3 N3T 110.0(4)
N2T Co3 N1T 103.6(5)
N3T Co3 N1T 110.5(4)
N2T Co3 N4T 103.8(4)
N3T Co3 N4T 115.3(4)
N1T Co3 N4T 112.6(4)
N4T C4T S4T 179.5(10)
C1T N1T Co3 164.7(9)
C3T N3T Co3 174.1(9)
N1T C1T S1T 178.0(9)
C4T N4T Co3 161.4(9)
N3T C3T S3T 177.1(12)
C3 C2 C1 119.3(8)
C3 C2 H2 120.4
C1 C2 H2 120.4
C1S S1S C2S 108.5(13)
C1S S1S O1S 115.8(14)
C2S S1S O1S 81.1(17)
S1S C1S H1S1 109.5
S1S C1S H1S2 109.5
H1S1 C1S H1S2 109.5
S1S C1S H1S3 109.5
H1S1 C1S H1S3 109.5
H1S2 C1S H1S3 109.5
S1S C2S H2S3 109.5
S1S C2S H2S2 109.5
H2S3 C2S H2S2 109.5
S1S C2S H2S1 109.5
H2S3 C2S H2S1 109.5
H2S2 C2S H2S1 109.5
H1WA O1W H1WB 105.9
N2T C2T S2T 179.4(11)
C2T N2T Co3 165.4(9)

loop_
_geom_bond_atom_site_label_1
_geom_bond_atom_site_label_2
_geom_bond_distance
Co2 N11 1.921(7)
Co2 N12 1.903(6)
Co2 N17 1.898(6)
Co2 N18 1.927(6)
Co2 N16 1.932(6)
Co2 N13 1.956(6)
Co1 N2 1.887(5)
Co1 N7 1.908(5)
Co1 N8 1.941(6)
Co1 N6 1.948(6)
Co1 N1 1.928(6)
Co1 N3 1.943(6)
N11 C21 1.352(9)
N11 C24 1.346(9)
N16 C31 1.338(8)
N16 C34 1.359(9)
N12 C26 1.360(8)
N12 C25 1.377(9)
N17 C35 1.376(9)
N17 C36 1.362(9)
N18 C40 1.334(9)
N18 C37 1.366(9)
N6 C14 1.337(9)
N6 C11 1.356(9)
N8 C20 1.336(9)
N8 C17 1.339(9)
O1 C5 1.218(8)
N2 C5 1.369(8)
N2 C6 1.381(9)
N7 C15 1.369(9)
N7 C16 1.373(9)
N1 C1 1.346(10)
N1 C4 1.366(8)
N3 C7 1.348(9)
N3 C10 1.339(9)
N4 C4 1.292(9)
N4 C3 1.349(11)
O3 C15 1.196(8)
N13 C27 1.335(9)
N13 C30 1.343(9)
O8 C36 1.234(8)
C36 C37 1.520(9)
O6 C26 1.204(8)
O4 C16 1.215(8)
C27 N15 1.321(9)
C27 C26 1.516(10)
O2 C6 1.193(9)
C17 N10 1.320(9)
C17 C16 1.506(9)
C37 N20 1.312(9)
N20 C38 1.344(11)
N9 C13 1.330(10)
N9 C14 1.321(9)
O7 C35 1.193(8)
N5 C7 1.284(10)
N5 C8 1.354(12)
C14 C15 1.502(10)
C40 C39 1.337(11)
C40 H40 0.9300
C6 C7 1.533(9)
C8 C9 1.366(13)
C8 H8 0.9300
C30 C29 1.379(11)
C30 H30 0.9300
C35 C34 1.523(9)
C4 C5 1.512(10)
N14 C23 1.306(10)
N14 C24 1.339(10)
C34 N19 1.303(9)
C25 O5 1.187(9)
C25 C24 1.506(10)
C11 C12 1.398(11)
C11 H11 0.9300
C10 C9 1.403(12)
C10 H10 0.9300
C1 C2 1.381(11)
C1 H1 0.9300
C20 C19 1.396(11)
C20 H20 0.9300
C28 N15 1.334(10)
C28 C29 1.373(12)
C28 H28 0.9300
N19 C33 1.353(11)
N10 C18 1.351(11)
C31 C32 1.374(10)
C31 H31 0.9300
C29 H29 0.9300
C21 C22 1.356(11)
C21 H21 0.9300
C9 H9 0.9300
C23 C22 1.380(12)
C23 H23 0.9300
C3 C2 1.381(11)
C3 H3 0.9300
C18 C19 1.402(12)
C18 H18 0.9300
C19 H19 0.9300
C12 C13 1.371(12)
C12 H12 0.9300
C32 C33 1.329(12)
C32 H32 0.9300
C33 H33 0.9300
C22 H22 0.9300
C13 H13 0.9300
C38 C39 1.353(12)
C38 H38 0.9300
C39 H39 0.9300
Co3 N2T 1.928(14)
Co3 N3T 1.943(10)
Co3 N1T 1.946(8)
Co3 N4T 1.965(8)
S1T C1T 1.604(9)
S4T C4T 1.627(9)
S3T C3T 1.597(13)
C4T N4T 1.109(11)
N1T C1T 1.165(11)
N3T C3T 1.154(14)
C2 H2 0.9300
S1S C1S 1.509(19)
S1S C2S 1.68(2)
S1S O1S 1.88(3)
C1S H1S1 0.9600
C1S H1S2 0.9600
C1S H1S3 0.9600
C2S H2S3 0.9600
C2S H2S2 0.9600
C2S H2S1 0.9600
O1W H1WA 1.0096
O1W H1WB 1.0491
S2T C2T 1.622(18)
C2T N2T 1.165(16)

loop_
_geom_torsion_atom_site_label_1
_geom_torsion_atom_site_label_2
_geom_torsion_atom_site_label_3
_geom_torsion_atom_site_label_4
_geom_torsion
N11 Co2 N17 C35 -94.0(5)
N18 Co2 N17 C35 176.0(5)
N16 Co2 N17 C35 -2.6(5)
N13 Co2 N17 C35 86.2(5)
N11 Co2 N17 C36 78.6(5)
N18 Co2 N17 C36 -11.3(5)
N16 Co2 N17 C36 170.1(5)
N13 Co2 N17 C36 -101.2(5)
N8 Co1 N2 C5 -86.5(5)
N6 Co1 N2 C5 92.6(5)
N1 Co1 N2 C5 2.4(5)
N3 Co1 N2 C5 -176.9(5)
N8 Co1 N2 C6 93.1(6)
N6 Co1 N2 C6 -87.8(6)
N1 Co1 N2 C6 -178.0(6)
N3 Co1 N2 C6 2.7(5)
C35 N17 C36 O8 3.6(11)
Co2 N17 C36 O8 -168.7(6)
C35 N17 C36 C37 -175.2(6)
Co2 N17 C36 C37 12.5(7)
C30 N13 C27 N15 1.7(10)
Co2 N13 C27 N15 179.1(6)
C30 N13 C27 C26 -176.0(6)
Co2 N13 C27 C26 1.4(7)
C25 N12 C26 O6 7.0(12)
Co2 N12 C26 O6 -174.7(6)
C25 N12 C26 C27 -175.9(7)
Co2 N12 C26 C27 2.3(7)
N15 C27 C26 O6 -2.9(11)
N13 C27 C26 O6 174.9(7)
N15 C27 C26 N12 179.8(6)
N13 C27 C26 N12 -2.4(8)
C20 N8 C17 N10 1.8(12)
Co1 N8 C17 N10 -174.6(7)
C20 N8 C17 C16 -177.0(6)
Co1 N8 C17 C16 6.6(8)
C40 N18 C37 N20 -4.0(11)
Co2 N18 C37 N20 178.8(6)
C40 N18 C37 C36 175.0(6)
Co2 N18 C37 C36 -2.2(7)
O8 C36 C37 N20 -6.3(10)
N17 C36 C37 N20 172.6(7)
O8 C36 C37 N18 174.6(7)
N17 C36 C37 N18 -6.4(8)
N18 C37 N20 C38 3.5(12)
C36 C37 N20 C38 -175.4(7)
C13 N9 C14 N6 -2.2(11)
C13 N9 C14 C15 175.4(7)
C11 N6 C14 N9 -0.7(11)
Co1 N6 C14 N9 -177.4(6)
C11 N6 C14 C15 -178.4(6)
Co1 N6 C14 C15 4.9(7)
C37 N18 C40 C39 1.1(11)
Co2 N18 C40 C39 177.7(7)
C5 N2 C6 O2 -3.4(12)
Co1 N2 C6 O2 177.0(7)
C5 N2 C6 C7 177.7(6)
Co1 N2 C6 C7 -1.9(8)
C7 N5 C8 C9 -1.7(13)
C27 N13 C30 C29 -3.0(10)
Co2 N13 C30 C29 180.0(5)
C36 N17 C35 O7 8.1(12)
Co2 N17 C35 O7 -179.8(6)
C36 N17 C35 C34 -172.2(6)
Co2 N17 C35 C34 0.0(7)
C3 N4 C4 N1 2.2(11)
C3 N4 C4 C5 -178.5(7)
C1 N1 C4 N4 -0.9(10)
Co1 N1 C4 N4 -179.8(6)
C1 N1 C4 C5 179.7(6)
Co1 N1 C4 C5 0.8(7)
C16 N7 C15 O3 -3.7(12)
Co1 N7 C15 O3 169.0(6)
C16 N7 C15 C14 176.2(6)
Co1 N7 C15 C14 -11.2(7)
N9 C14 C15 O3 5.8(10)
N6 C14 C15 O3 -176.4(7)
N9 C14 C15 N7 -174.1(6)
N6 C14 C15 N7 3.7(8)
C31 N16 C34 N19 -2.6(12)
Co2 N16 C34 N19 174.2(7)
C31 N16 C34 C35 176.9(6)
Co2 N16 C34 C35 -6.2(8)
O7 C35 C34 N19 3.5(11)
N17 C35 C34 N19 -176.3(7)
O7 C35 C34 N16 -176.2(7)
N17 C35 C34 N16 4.1(8)
C26 N12 C25 O5 -0.1(14)
Co2 N12 C25 O5 -178.3(8)
C26 N12 C25 C24 179.4(6)
Co2 N12 C25 C24 1.1(9)
C15 N7 C16 O4 -8.1(12)
Co1 N7 C16 O4 179.3(7)
C15 N7 C16 C17 171.9(6)
Co1 N7 C16 C17 -0.7(8)
N10 C17 C16 O4 -2.8(12)
N8 C17 C16 O4 176.1(7)
N10 C17 C16 N7 177.2(7)
N8 C17 C16 N7 -3.9(9)
C14 N6 C11 C12 3.7(12)
Co1 N6 C11 C12 179.9(6)
C6 N2 C5 O1 -1.4(11)
Co1 N2 C5 O1 178.2(6)
C6 N2 C5 C4 177.9(6)
Co1 N2 C5 C4 -2.6(7)
N4 C4 C5 O1 0.9(10)
N1 C4 C5 O1 -179.6(6)
N4 C4 C5 N2 -178.4(6)
N1 C4 C5 N2 1.1(8)
C7 N3 C10 C9 -1.7(10)
Co1 N3 C10 C9 176.2(6)
C4 N1 C1 C2 -2.5(10)
Co1 N1 C1 C2 176.3(5)
C17 N8 C20 C19 -1.7(10)
Co1 N8 C20 C19 174.1(6)
N16 C34 N19 C33 3.0(13)
C35 C34 N19 C33 -176.5(7)
N8 C17 N10 C18 1.1(13)
C16 C17 N10 C18 179.9(8)
C23 N14 C24 N11 -1.0(12)
C23 N14 C24 C25 -179.2(7)
C21 N11 C24 N14 -0.2(10)
Co2 N11 C24 N14 177.1(6)
C21 N11 C24 C25 178.0(6)
Co2 N11 C24 C25 -4.7(8)
O5 C25 C24 N14 0.2(13)
N12 C25 C24 N14 -179.3(7)
O5 C25 C24 N11 -178.2(8)
N12 C25 C24 N11 2.3(9)
C34 N16 C31 C32 2.9(10)
Co2 N16 C31 C32 -173.4(6)
C8 N5 C7 N3 -0.1(12)
C8 N5 C7 C6 -179.0(7)
C10 N3 C7 N5 1.8(11)
Co1 N3 C7 N5 -176.3(7)
C10 N3 C7 C6 -179.3(6)
Co1 N3 C7 C6 2.6(8)
O2 C6 C7 N5 -0.5(11)
N2 C6 C7 N5 178.5(7)
O2 C6 C7 N3 -179.5(7)
N2 C6 C7 N3 -0.5(9)
N13 C30 C29 C28 2.5(11)
N15 C28 C29 C30 -0.6(13)
C24 N11 C21 C22 0.6(10)
Co2 N11 C21 C22 -176.2(6)
N3 C10 C9 C8 0.0(12)
N5 C8 C9 C10 1.7(14)
C24 N14 C23 C22 1.8(12)
C4 N4 C3 C2 -0.1(12)
C17 N10 C18 C19 -4.1(14)
N13 C27 N15 C28 0.2(11)
C26 C27 N15 C28 177.8(7)
C29 C28 N15 C27 -0.7(12)
N8 C20 C19 C18 -1.1(12)
N10 C18 C19 C20 4.1(14)
N6 C11 C12 C13 -3.7(13)
N16 C31 C32 C33 -4.0(12)
C31 C32 C33 N19 4.5(14)
C34 N19 C33 C32 -3.9(14)
N14 C23 C22 C21 -1.4(13)
N11 C21 C22 C23 0.1(12)
C14 N9 C13 C12 2.0(12)
C11 C12 C13 N9 0.9(14)
C37 N20 C38 C39 -0.3(14)
N20 C38 C39 C40 -2.2(15)
N18 C40 C39 C38 1.7(14)
N4 C3 C2 C1 -3.0(12)
N1 C1 C2 C3 4.4(11)
